data_4106997
loop_
_publ_author_name
'Ruwei Shen'
'Tieqiao Chen'
'Yalei Zhao'
'Renhua Qiu'
'Yongbo Zhou'
'Shuangfeng Yin'
'Xiangbo Wang'
'Midori Goto'
'Li-Biao Han'

_publ_section_title
;
 Facile Regio- and Stereoselective Hydrometalation of Alkynes with a
 Combination of Carboxylic Acids and Group 10 Transition Metal Complexes:
 Selective Hydrogenation of Alkynes with Formic Acid
;
_journal_name_full 'Journal of the American Chemical Society'
_journal_page_first 17037
_journal_page_last 17044
_journal_paper_doi 10.1021/ja2069246
_journal_volume 133
_journal_year 2011
_chemical_formula_moiety 'C22 H40 O2 P2 Pd'
_chemical_formula_sum 'C22 H40 O2 P2 Pd'
_chemical_formula_weight 504.88
_chemical_name_systematic
; 
 ? 
;
_space_group_IT_number 14
_symmetry_cell_setting monoclinic
_symmetry_space_group_name_Hall '-P 2ybc'
_symmetry_space_group_name_H-M 'P 1 21/c 1'
_atom_sites_solution_hydrogens geom
_atom_sites_solution_primary direct
_atom_sites_solution_secondary difmap
_audit_creation_method SHELXL-97
_cell_angle_alpha 90.00
_cell_angle_beta 105.9390(10)
_cell_angle_gamma 90.00
_cell_formula_units_Z 8
_cell_length_a 15.9093(10)
_cell_length_b 18.9722(12)
_cell_length_c 16.9307(11)
_cell_measurement_reflns_used 9849
_cell_measurement_temperature 183(2)
_cell_measurement_theta_max 28.37
_cell_measurement_theta_min 2.32
_cell_volume 4913.8(5)
_computing_cell_refinement 'Bruker SAINT'
_computing_data_collection 'Bruker APEX2'
_computing_data_reduction 'Bruker SAINT'
_computing_molecular_graphics 'Bruker SHELXTL'
_computing_publication_material 'Bruker SHELXTL'
_computing_structure_refinement 'SHELXL-97 (Sheldrick, 1997)'
_computing_structure_solution 'SHELXS-97 (Sheldrick, 1990)'
_diffrn_ambient_temperature 183(2)
_diffrn_detector_area_resol_mean 8.333
_diffrn_measured_fraction_theta_full 0.997
_diffrn_measured_fraction_theta_max 0.997
_diffrn_measurement_device_type 'Bruker APEX-II CCD'
_diffrn_measurement_method '\f and \w scans'
_diffrn_radiation_monochromator graphite
_diffrn_radiation_source 'rotating unit'
_diffrn_radiation_type MoK\a
_diffrn_radiation_wavelength 0.71073
_diffrn_reflns_av_R_equivalents 0.0271
_diffrn_reflns_av_sigmaI/netI 0.0209
_diffrn_reflns_limit_h_max 20
_diffrn_reflns_limit_h_min -20
_diffrn_reflns_limit_k_max 24
_diffrn_reflns_limit_k_min -24
_diffrn_reflns_limit_l_max 21
_diffrn_reflns_limit_l_min -21
_diffrn_reflns_number 53857
_diffrn_reflns_theta_full 27.00
_diffrn_reflns_theta_max 27.00
_diffrn_reflns_theta_min 1.33
_diffrn_standards_decay_% 0.0
_exptl_absorpt_coefficient_mu 0.899
_exptl_absorpt_correction_T_max 0.8769
_exptl_absorpt_correction_T_min 0.8064
_exptl_absorpt_correction_type multi-scan
_exptl_absorpt_process_details sadabs
_exptl_crystal_colour colourless
_exptl_crystal_density_diffrn 1.365
_exptl_crystal_description rectangular
_exptl_crystal_F_000 2112
_exptl_crystal_size_max 0.25
_exptl_crystal_size_mid 0.15
_exptl_crystal_size_min 0.15
_refine_diff_density_max 2.271
_refine_diff_density_min -1.163
_refine_diff_density_rms 0.129
_refine_ls_extinction_method none
_refine_ls_goodness_of_fit_ref 0.992
_refine_ls_hydrogen_treatment constr
_refine_ls_matrix_type full
_refine_ls_number_parameters 501
_refine_ls_number_reflns 10708
_refine_ls_number_restraints 0
_refine_ls_restrained_S_all 0.992
_refine_ls_R_factor_all 0.0630
_refine_ls_R_factor_gt 0.0477
_refine_ls_shift/su_max 0.048
_refine_ls_shift/su_mean 0.004
_refine_ls_structure_factor_coef Fsqd
_refine_ls_weighting_details 'calc w=1/[\s^2^(Fo^2^)+(0.0707P)^2^+3.5328P] where P=(Fo^2^+2Fc^2^)/3'
_refine_ls_weighting_scheme calc
_refine_ls_wR_factor_gt 0.1207
_refine_ls_wR_factor_ref 0.1306
_reflns_number_gt 8310
_reflns_number_total 10708
_reflns_threshold_expression >2sigma(I)
_cod_data_source_file ja2069246_si_002_2.cif
_cod_data_source_block 2b
_cod_database_code 4106997

loop_
_symmetry_equiv_pos_as_xyz
'x, y, z'
'-x, y+1/2, -z+1/2'
'-x, -y, -z'
'x, -y-1/2, z-1/2'

loop_
_atom_site_label
_atom_site_type_symbol
_atom_site_fract_x
_atom_site_fract_y
_atom_site_fract_z
_atom_site_U_iso_or_equiv
_atom_site_adp_type
_atom_site_occupancy
_atom_site_symmetry_multiplicity
_atom_site_calc_flag
_atom_site_refinement_flags
C1 C 0.7063(2) 0.72188(18) 0.2103(2) 0.0343(8) Uani 1 1 d .
C2 C 0.6288(2) 0.75411(18) 0.2294(2) 0.0339(7) Uani 1 1 d .
C3 C 0.5623(2) 0.7131(2) 0.2448(2) 0.0424(9) Uani 1 1 d .
H3 H 0.5662 0.6632 0.2432 0.051 Uiso 1 1 calc R
C4 C 0.4903(3) 0.7439(3) 0.2624(3) 0.0536(11) Uani 1 1 d .
H4 H 0.4453 0.7150 0.2718 0.064 Uiso 1 1 calc R
C5 C 0.4836(4) 0.8159(3) 0.2662(3) 0.0688(15) Uani 1 1 d .
H5 H 0.4343 0.8369 0.2784 0.083 Uiso 1 1 calc R
C6 C 0.5487(4) 0.8570(3) 0.2524(3) 0.0710(15) Uani 1 1 d .
H6 H 0.5443 0.9068 0.2549 0.085 Uiso 1 1 calc R
C7 C 0.6208(3) 0.8274(2) 0.2348(3) 0.0504(10) Uani 1 1 d .
H7 H 0.6656 0.8571 0.2263 0.060 Uiso 1 1 calc R
C8 C 0.7545(3) 0.7584(2) 0.1709(3) 0.0463(10) Uani 1 1 d .
H8A H 0.7395 0.8057 0.1547 0.056 Uiso 1 1 calc R
H8B H 0.8037 0.7370 0.1592 0.056 Uiso 1 1 calc R
C9 C 0.7252(2) 0.48132(17) 0.3143(2) 0.0313(7) Uani 1 1 d .
C10 C 0.7585(3) 0.40754(19) 0.3414(2) 0.0518(11) Uani 1 1 d .
H10A H 0.7807 0.4062 0.4014 0.078 Uiso 1 1 calc R
H10B H 0.8057 0.3953 0.3169 0.078 Uiso 1 1 calc R
H10C H 0.7106 0.3736 0.3235 0.078 Uiso 1 1 calc R
C11 C 0.5988(2) 0.51090(19) 0.0976(2) 0.0362(8) Uani 1 1 d .
H11A H 0.5720 0.5021 0.0384 0.043 Uiso 1 1 calc R
H11B H 0.6307 0.4676 0.1212 0.043 Uiso 1 1 calc R
C12 C 0.5264(3) 0.5235(2) 0.1382(2) 0.0481(10) Uani 1 1 d .
H12A H 0.5519 0.5311 0.1972 0.072 Uiso 1 1 calc R
H12B H 0.4878 0.4822 0.1298 0.072 Uiso 1 1 calc R
H12C H 0.4927 0.5651 0.1139 0.072 Uiso 1 1 calc R
C13 C 0.6319(3) 0.6406(3) 0.0200(3) 0.0608(13) Uani 1 1 d .
H13A H 0.6727 0.6807 0.0239 0.073 Uiso 1 1 calc R
H13B H 0.6316 0.6142 -0.0305 0.073 Uiso 1 1 calc R
C14 C 0.5473(3) 0.6687(3) 0.0093(4) 0.0810(18) Uani 1 1 d .
H14A H 0.5038 0.6313 -0.0085 0.122 Uiso 1 1 calc R
H14B H 0.5367 0.7059 -0.0324 0.122 Uiso 1 1 calc R
H14C H 0.5427 0.6885 0.0615 0.122 Uiso 1 1 calc R
C15 C 0.7643(3) 0.5380(2) 0.0731(2) 0.0469(10) Uani 1 1 d .
H15A H 0.7911 0.5009 0.1133 0.056 Uiso 1 1 calc R
H15B H 0.7377 0.5147 0.0198 0.056 Uiso 1 1 calc R
C16 C 0.8355(3) 0.5878(3) 0.0633(3) 0.0633(13) Uani 1 1 d .
H16A H 0.8107 0.6217 0.0195 0.095 Uiso 1 1 calc R
H16B H 0.8818 0.5607 0.0492 0.095 Uiso 1 1 calc R
H16C H 0.8600 0.6131 0.1150 0.095 Uiso 1 1 calc R
C17 C 0.7364(3) 0.7010(2) 0.4344(2) 0.0399(9) Uani 1 1 d .
H17A H 0.7757 0.7198 0.4859 0.048 Uiso 1 1 calc R
H17B H 0.7047 0.7414 0.4026 0.048 Uiso 1 1 calc R
C18 C 0.6704(3) 0.6517(2) 0.4557(3) 0.0550(12) Uani 1 1 d .
H18A H 0.6376 0.6267 0.4061 0.082 Uiso 1 1 calc R
H18B H 0.6298 0.6791 0.4778 0.082 Uiso 1 1 calc R
H18C H 0.7012 0.6174 0.4969 0.082 Uiso 1 1 calc R
C19 C 0.8870(2) 0.72506(19) 0.3786(2) 0.0395(8) Uani 1 1 d .
H19A H 0.8594 0.7679 0.3493 0.047 Uiso 1 1 calc R
H19B H 0.9146 0.7380 0.4366 0.047 Uiso 1 1 calc R
C20 C 0.9573(3) 0.6990(2) 0.3400(3) 0.0540(11) Uani 1 1 d .
H20A H 0.9873 0.6583 0.3709 0.081 Uiso 1 1 calc R
H20B H 0.9996 0.7368 0.3413 0.081 Uiso 1 1 calc R
H20C H 0.9301 0.6851 0.2829 0.081 Uiso 1 1 calc R
C21 C 0.8599(3) 0.58694(18) 0.4395(2) 0.0373(8) Uani 1 1 d .
H21A H 0.8154 0.5533 0.4477 0.045 Uiso 1 1 calc R
H21B H 0.8956 0.5618 0.4090 0.045 Uiso 1 1 calc R
C22 C 0.9189(3) 0.6063(2) 0.5233(3) 0.0586(13) Uani 1 1 d .
H22A H 0.9672 0.6356 0.5166 0.088 Uiso 1 1 calc R
H22B H 0.9424 0.5632 0.5533 0.088 Uiso 1 1 calc R
H22C H 0.8853 0.6325 0.5542 0.088 Uiso 1 1 calc R
C23 C 0.2071(2) 0.52631(16) 0.2145(2) 0.0301(7) Uani 1 1 d .
C24 C 0.1266(2) 0.49367(17) 0.2284(2) 0.0327(7) Uani 1 1 d .
C25 C 0.1205(3) 0.4202(2) 0.2366(3) 0.0498(10) Uani 1 1 d .
H25 H 0.1679 0.3911 0.2331 0.060 Uiso 1 1 calc R
C26 C 0.0473(4) 0.3900(3) 0.2496(3) 0.0693(15) Uani 1 1 d .
H26 H 0.0446 0.3402 0.2550 0.083 Uiso 1 1 calc R
C27 C -0.0228(4) 0.4310(3) 0.2551(3) 0.0659(15) Uani 1 1 d .
H27 H -0.0736 0.4097 0.2635 0.079 Uiso 1 1 calc R
C28 C -0.0181(3) 0.5035(3) 0.2481(2) 0.0541(11) Uani 1 1 d .
H28 H -0.0658 0.5322 0.2518 0.065 Uiso 1 1 calc R
C29 C 0.0563(2) 0.5339(2) 0.2356(2) 0.0394(8) Uani 1 1 d .
H29 H 0.0592 0.5838 0.2319 0.047 Uiso 1 1 calc R
C30 C 0.2566(3) 0.49037(19) 0.1758(2) 0.0425(9) Uani 1 1 d .
H30A H 0.2408 0.4438 0.1570 0.051 Uiso 1 1 calc R
H30B H 0.3076 0.5115 0.1673 0.051 Uiso 1 1 calc R
C31 C 0.2303(2) 0.76559(17) 0.3251(2) 0.0321(7) Uani 1 1 d .
C32 C 0.2692(3) 0.8358(2) 0.3597(2) 0.0521(11) Uani 1 1 d .
H32A H 0.2228 0.8712 0.3508 0.078 Uiso 1 1 calc R
H32B H 0.3128 0.8505 0.3320 0.078 Uiso 1 1 calc R
H32C H 0.2971 0.8309 0.4187 0.078 Uiso 1 1 calc R
C33 C 0.3891(2) 0.51833(19) 0.3834(2) 0.0372(8) Uani 1 1 d .
H33A H 0.4156 0.5038 0.4410 0.045 Uiso 1 1 calc R
H33B H 0.3615 0.4763 0.3522 0.045 Uiso 1 1 calc R
C34 C 0.4602(3) 0.5457(2) 0.3471(3) 0.0545(11) Uani 1 1 d .
H34A H 0.4345 0.5584 0.2894 0.082 Uiso 1 1 calc R
H34B H 0.5044 0.5089 0.3507 0.082 Uiso 1 1 calc R
H34C H 0.4876 0.5873 0.3778 0.082 Uiso 1 1 calc R
C35 C 0.3623(2) 0.65465(19) 0.4501(2) 0.0363(8) Uani 1 1 d .
H35A H 0.3964 0.6831 0.4208 0.044 Uiso 1 1 calc R
H35B H 0.3178 0.6861 0.4623 0.044 Uiso 1 1 calc R
C36 C 0.4238(3) 0.6305(2) 0.5315(3) 0.0508(11) Uani 1 1 d .
H36A H 0.3922 0.5997 0.5599 0.076 Uiso 1 1 calc R
H36B H 0.4459 0.6717 0.5659 0.076 Uiso 1 1 calc R
H36C H 0.4730 0.6047 0.5210 0.076 Uiso 1 1 calc R
C37 C 0.2349(2) 0.54302(19) 0.4351(2) 0.0346(8) Uani 1 1 d .
H37A H 0.2118 0.4985 0.4069 0.041 Uiso 1 1 calc R
H37B H 0.2700 0.5311 0.4914 0.041 Uiso 1 1 calc R
C38 C 0.1581(3) 0.5900(2) 0.4402(3) 0.0484(10) Uani 1 1 d .
H38A H 0.1803 0.6314 0.4741 0.073 Uiso 1 1 calc R
H38B H 0.1189 0.5633 0.4648 0.073 Uiso 1 1 calc R
H38C H 0.1259 0.6052 0.3848 0.073 Uiso 1 1 calc R
C39 C 0.2590(3) 0.7079(2) 0.0793(2) 0.0408(9) Uani 1 1 d .
H39A H 0.2335 0.7224 0.0215 0.049 Uiso 1 1 calc R
H39B H 0.2802 0.7509 0.1119 0.049 Uiso 1 1 calc R
C40 C 0.3369(3) 0.6589(2) 0.0840(3) 0.0506(10) Uani 1 1 d .
H40A H 0.3616 0.6433 0.1408 0.076 Uiso 1 1 calc R
H40B H 0.3816 0.6842 0.0654 0.076 Uiso 1 1 calc R
H40C H 0.3172 0.6178 0.0487 0.076 Uiso 1 1 calc R
C41 C 0.0972(2) 0.74024(17) 0.1091(2) 0.0347(8) Uani 1 1 d .
H41A H 0.1286 0.7806 0.1412 0.042 Uiso 1 1 calc R
H41B H 0.0770 0.7551 0.0509 0.042 Uiso 1 1 calc R
C42 C 0.0186(3) 0.7233(2) 0.1389(3) 0.0508(11) Uani 1 1 d .
H42A H -0.0123 0.6828 0.1083 0.076 Uiso 1 1 calc R
H42B H -0.0207 0.7641 0.1301 0.076 Uiso 1 1 calc R
H42C H 0.0376 0.7120 0.1976 0.076 Uiso 1 1 calc R
C43 C 0.1169(3) 0.6033(2) 0.0402(3) 0.0566(12) Uani 1 1 d .
H43A H 0.1616 0.5715 0.0288 0.068 Uiso 1 1 calc R
H43B H 0.0792 0.5742 0.0650 0.068 Uiso 1 1 calc R
C44 C 0.0632(4) 0.6290(3) -0.0381(3) 0.0839(19) Uani 1 1 d .
H44A H 0.0150 0.6573 -0.0292 0.126 Uiso 1 1 calc R
H44B H 0.0394 0.5889 -0.0738 0.126 Uiso 1 1 calc R
H44C H 0.0988 0.6582 -0.0642 0.126 Uiso 1 1 calc R
O1 O 0.76596(16) 0.51334(12) 0.26940(14) 0.0323(5) Uani 1 1 d .
O2 O 0.66466(19) 0.50535(14) 0.33766(18) 0.0487(7) Uani 1 1 d .
O3 O 0.27168(16) 0.73275(12) 0.28198(14) 0.0330(5) Uani 1 1 d .
O4 O 0.1646(2) 0.74444(16) 0.3424(2) 0.0599(8) Uani 1 1 d .
P1 P 0.67767(6) 0.58238(5) 0.10779(5) 0.0324(2) Uani 1 1 d .
P2 P 0.80279(6) 0.65887(4) 0.37479(5) 0.02779(18) Uani 1 1 d .
P3 P 0.30536(6) 0.58508(4) 0.38038(5) 0.02665(18) Uani 1 1 d .
P4 P 0.17368(6) 0.66694(4) 0.11750(5) 0.02770(18) Uani 1 1 d .
Pd1 Pd 0.732999(16) 0.620672(12) 0.242198(15) 0.02533(9) Uani 1 1 d .
Pd2 Pd 0.234680(16) 0.626813(11) 0.249964(14) 0.02439(9) Uani 1 1 d .

loop_
_atom_site_aniso_label
_atom_site_aniso_U_11
_atom_site_aniso_U_22
_atom_site_aniso_U_33
_atom_site_aniso_U_23
_atom_site_aniso_U_13
_atom_site_aniso_U_12
C1 0.0348(19) 0.0284(17) 0.0389(19) 0.0055(14) 0.0090(15) 0.0011(14)
C2 0.036(2) 0.0281(17) 0.0340(18) 0.0004(14) 0.0036(14) 0.0039(14)
C3 0.034(2) 0.040(2) 0.054(2) -0.0049(17) 0.0143(17) 0.0016(16)
C4 0.044(2) 0.067(3) 0.051(2) -0.007(2) 0.014(2) 0.009(2)
C5 0.068(3) 0.079(4) 0.062(3) 0.002(3) 0.023(3) 0.043(3)
C6 0.095(4) 0.043(2) 0.081(4) 0.002(2) 0.035(3) 0.031(3)
C7 0.065(3) 0.0294(19) 0.056(3) 0.0006(17) 0.016(2) 0.0050(19)
C8 0.049(2) 0.0316(19) 0.062(3) 0.0126(18) 0.023(2) -0.0001(17)
C9 0.040(2) 0.0244(16) 0.0270(16) -0.0028(13) 0.0044(14) 0.0002(14)
C10 0.081(3) 0.0303(19) 0.042(2) 0.0036(16) 0.014(2) 0.009(2)
C11 0.0293(19) 0.0364(19) 0.0382(19) 0.0019(15) 0.0013(15) -0.0037(15)
C12 0.039(2) 0.058(3) 0.047(2) 0.0020(19) 0.0111(18) -0.0174(19)
C13 0.052(3) 0.058(3) 0.062(3) 0.025(2) -0.003(2) -0.007(2)
C14 0.053(3) 0.075(4) 0.103(4) 0.039(3) 0.001(3) 0.001(3)
C15 0.043(2) 0.057(2) 0.042(2) -0.0163(18) 0.0150(18) -0.0090(19)
C16 0.045(3) 0.080(3) 0.072(3) -0.012(3) 0.027(2) -0.012(2)
C17 0.043(2) 0.040(2) 0.041(2) -0.0131(16) 0.0204(17) -0.0051(17)
C18 0.053(3) 0.061(3) 0.065(3) -0.016(2) 0.040(2) -0.011(2)
C19 0.038(2) 0.0332(18) 0.049(2) -0.0011(16) 0.0147(17) -0.0095(16)
C20 0.037(2) 0.057(3) 0.074(3) 0.005(2) 0.024(2) -0.007(2)
C21 0.041(2) 0.0326(18) 0.0326(18) 0.0015(14) -0.0002(15) -0.0077(15)
C22 0.065(3) 0.055(3) 0.039(2) -0.0009(19) -0.012(2) -0.017(2)
C23 0.0357(19) 0.0209(15) 0.0320(17) 0.0020(12) 0.0065(14) 0.0033(13)
C24 0.038(2) 0.0284(16) 0.0274(16) 0.0023(13) 0.0007(14) -0.0044(14)
C25 0.068(3) 0.0286(19) 0.050(2) -0.0011(16) 0.011(2) -0.0078(19)
C26 0.100(4) 0.046(2) 0.060(3) 0.000(2) 0.019(3) -0.034(3)
C27 0.070(3) 0.079(4) 0.049(3) -0.007(2) 0.017(2) -0.042(3)
C28 0.045(2) 0.072(3) 0.044(2) 0.000(2) 0.0104(19) -0.013(2)
C29 0.037(2) 0.0390(19) 0.040(2) 0.0045(16) 0.0085(16) -0.0010(16)
C30 0.050(2) 0.0276(18) 0.052(2) -0.0044(16) 0.0180(19) 0.0082(16)
C31 0.038(2) 0.0254(16) 0.0324(17) 0.0021(13) 0.0091(15) -0.0011(14)
C32 0.084(3) 0.034(2) 0.041(2) -0.0051(17) 0.021(2) -0.013(2)
C33 0.0316(19) 0.0352(18) 0.046(2) 0.0051(16) 0.0128(16) 0.0089(15)
C34 0.037(2) 0.062(3) 0.071(3) -0.001(2) 0.025(2) 0.005(2)
C35 0.039(2) 0.0325(18) 0.0354(19) 0.0011(14) 0.0073(15) -0.0009(15)
C36 0.046(3) 0.052(3) 0.045(2) 0.0028(19) -0.0017(19) -0.005(2)
C37 0.0340(19) 0.0388(19) 0.0325(18) 0.0073(14) 0.0120(14) 0.0001(15)
C38 0.036(2) 0.067(3) 0.047(2) 0.009(2) 0.0193(18) 0.008(2)
C39 0.042(2) 0.044(2) 0.041(2) 0.0093(16) 0.0181(17) 0.0072(17)
C40 0.038(2) 0.070(3) 0.047(2) 0.009(2) 0.0157(18) 0.011(2)
C41 0.0342(19) 0.0255(16) 0.043(2) 0.0054(14) 0.0087(15) 0.0052(14)
C42 0.048(3) 0.046(2) 0.067(3) 0.011(2) 0.031(2) 0.0161(19)
C43 0.061(3) 0.041(2) 0.052(3) -0.0136(19) -0.012(2) 0.015(2)
C44 0.096(5) 0.087(4) 0.053(3) -0.017(3) -0.006(3) 0.016(3)
O1 0.0369(14) 0.0283(12) 0.0315(12) 0.0008(10) 0.0090(10) 0.0062(10)
O2 0.0430(16) 0.0453(15) 0.0648(18) 0.0075(13) 0.0267(14) 0.0019(13)
O3 0.0385(14) 0.0271(12) 0.0351(13) -0.0001(10) 0.0129(11) -0.0049(10)
O4 0.0517(19) 0.0484(17) 0.092(2) -0.0164(16) 0.0402(18) -0.0065(14)
P1 0.0277(5) 0.0368(5) 0.0297(4) 0.0056(4) 0.0030(3) -0.0051(4)
P2 0.0285(4) 0.0257(4) 0.0311(4) -0.0016(3) 0.0115(3) -0.0026(3)
P3 0.0281(4) 0.0259(4) 0.0271(4) 0.0054(3) 0.0094(3) 0.0032(3)
P4 0.0275(4) 0.0257(4) 0.0279(4) 0.0010(3) 0.0042(3) 0.0051(3)
Pd1 0.02494(15) 0.02267(14) 0.02955(15) 0.00234(9) 0.00945(10) 0.00141(9)
Pd2 0.02681(16) 0.02018(13) 0.02708(14) 0.00203(9) 0.00892(10) 0.00244(9)

loop_
_atom_type_symbol
_atom_type_description
_atom_type_scat_dispersion_real
_atom_type_scat_dispersion_imag
_atom_type_scat_source
C C 0.0033 0.0016 'International Tables Vol C Tables 4.2.6.8 and 6.1.1.4'
H H 0.0000 0.0000 'International Tables Vol C Tables 4.2.6.8 and 6.1.1.4'
O O 0.0106 0.0060 'International Tables Vol C Tables 4.2.6.8 and 6.1.1.4'
P P 0.1023 0.0942 'International Tables Vol C Tables 4.2.6.8 and 6.1.1.4'
Pd Pd -0.9988 1.0072 'International Tables Vol C Tables 4.2.6.8 and 6.1.1.4'

loop_
_geom_angle_atom_site_label_1
_geom_angle_atom_site_label_2
_geom_angle_atom_site_label_3
_geom_angle
C8 C1 C2 121.2(3)
C8 C1 Pd1 121.4(3)
C2 C1 Pd1 117.4(2)
C3 C2 C7 117.0(4)
C3 C2 C1 121.8(3)
C7 C2 C1 121.1(4)
C4 C3 C2 121.2(4)
C4 C3 H3 119.4
C2 C3 H3 119.4
C5 C4 C3 120.5(5)
C5 C4 H4 119.7
C3 C4 H4 119.7
C4 C5 C6 119.1(4)
C4 C5 H5 120.4
C6 C5 H5 120.4
C5 C6 C7 121.2(4)
C5 C6 H6 119.4
C7 C6 H6 119.4
C6 C7 C2 120.9(4)
C6 C7 H7 119.6
C2 C7 H7 119.6
C1 C8 H8A 120.0
C1 C8 H8B 120.0
H8A C8 H8B 120.0
O2 C9 O1 125.9(3)
O2 C9 C10 119.0(3)
O1 C9 C10 115.1(3)
C9 C10 H10A 109.5
C9 C10 H10B 109.5
H10A C10 H10B 109.5
C9 C10 H10C 109.5
H10A C10 H10C 109.5
H10B C10 H10C 109.5
C12 C11 P1 115.4(3)
C12 C11 H11A 108.4
P1 C11 H11A 108.4
C12 C11 H11B 108.4
P1 C11 H11B 108.4
H11A C11 H11B 107.5
C11 C12 H12A 109.5
C11 C12 H12B 109.5
H12A C12 H12B 109.5
C11 C12 H12C 109.5
H12A C12 H12C 109.5
H12B C12 H12C 109.5
C14 C13 P1 118.9(4)
C14 C13 H13A 107.6
P1 C13 H13A 107.6
C14 C13 H13B 107.6
P1 C13 H13B 107.6
H13A C13 H13B 107.0
C13 C14 H14A 109.5
C13 C14 H14B 109.5
H14A C14 H14B 109.5
C13 C14 H14C 109.4
H14A C14 H14C 109.5
H14B C14 H14C 109.5
C16 C15 P1 113.4(3)
C16 C15 H15A 108.9
P1 C15 H15A 108.9
C16 C15 H15B 108.9
P1 C15 H15B 108.9
H15A C15 H15B 107.7
C15 C16 H16A 109.5
C15 C16 H16B 109.5
H16A C16 H16B 109.5
C15 C16 H16C 109.5
H16A C16 H16C 109.5
H16B C16 H16C 109.5
C18 C17 P2 113.7(3)
C18 C17 H17A 108.8
P2 C17 H17A 108.8
C18 C17 H17B 108.8
P2 C17 H17B 108.8
H17A C17 H17B 107.7
C17 C18 H18A 109.5
C17 C18 H18B 109.5
H18A C18 H18B 109.5
C17 C18 H18C 109.5
H18A C18 H18C 109.5
H18B C18 H18C 109.5
C20 C19 P2 112.3(3)
C20 C19 H19A 109.1
P2 C19 H19A 109.1
C20 C19 H19B 109.1
P2 C19 H19B 109.1
H19A C19 H19B 107.9
C19 C20 H20A 109.5
C19 C20 H20B 109.5
H20A C20 H20B 109.5
C19 C20 H20C 109.5
H20A C20 H20C 109.5
H20B C20 H20C 109.5
C22 C21 P2 117.3(3)
C22 C21 H21A 108.0
P2 C21 H21A 108.0
C22 C21 H21B 108.0
P2 C21 H21B 108.0
H21A C21 H21B 107.2
C21 C22 H22A 109.5
C21 C22 H22B 109.5
H22A C22 H22B 109.5
C21 C22 H22C 109.5
H22A C22 H22C 109.5
H22B C22 H22C 109.5
C30 C23 C24 120.6(3)
C30 C23 Pd2 121.2(3)
C24 C23 Pd2 118.1(2)
C29 C24 C25 117.2(4)
C29 C24 C23 122.1(3)
C25 C24 C23 120.7(4)
C26 C25 C24 121.1(5)
C26 C25 H25 119.4
C24 C25 H25 119.4
C25 C26 C27 120.7(4)
C25 C26 H26 119.6
C27 C26 H26 119.6
C28 C27 C26 119.3(5)
C28 C27 H27 120.3
C26 C27 H27 120.3
C27 C28 C29 119.8(5)
C27 C28 H28 120.1
C29 C28 H28 120.1
C28 C29 C24 121.8(4)
C28 C29 H29 119.1
C24 C29 H29 119.1
C23 C30 H30A 120.0
C23 C30 H30B 120.0
H30A C30 H30B 120.0
O4 C31 O3 125.9(3)
O4 C31 C32 118.6(3)
O3 C31 C32 115.5(3)
C31 C32 H32A 109.5
C31 C32 H32B 109.5
H32A C32 H32B 109.5
C31 C32 H32C 109.5
H32A C32 H32C 109.5
H32B C32 H32C 109.5
C34 C33 P3 111.7(3)
C34 C33 H33A 109.3
P3 C33 H33A 109.3
C34 C33 H33B 109.3
P3 C33 H33B 109.3
H33A C33 H33B 107.9
C33 C34 H34A 109.5
C33 C34 H34B 109.5
H34A C34 H34B 109.5
C33 C34 H34C 109.5
H34A C34 H34C 109.5
H34B C34 H34C 109.5
C36 C35 P3 116.5(3)
C36 C35 H35A 108.2
P3 C35 H35A 108.2
C36 C35 H35B 108.2
P3 C35 H35B 108.2
H35A C35 H35B 107.3
C35 C36 H36A 109.5
C35 C36 H36B 109.5
H36A C36 H36B 109.5
C35 C36 H36C 109.5
H36A C36 H36C 109.5
H36B C36 H36C 109.5
C38 C37 P3 112.6(3)
C38 C37 H37A 109.1
P3 C37 H37A 109.1
C38 C37 H37B 109.1
P3 C37 H37B 109.1
H37A C37 H37B 107.8
C37 C38 H38A 109.5
C37 C38 H38B 109.5
H38A C38 H38B 109.5
C37 C38 H38C 109.5
H38A C38 H38C 109.5
H38B C38 H38C 109.5
C40 C39 P4 113.0(3)
C40 C39 H39A 109.0
P4 C39 H39A 109.0
C40 C39 H39B 109.0
P4 C39 H39B 109.0
H39A C39 H39B 107.8
C39 C40 H40A 109.5
C39 C40 H40B 109.5
H40A C40 H40B 109.5
C39 C40 H40C 109.5
H40A C40 H40C 109.5
H40B C40 H40C 109.5
C42 C41 P4 114.1(2)
C42 C41 H41A 108.7
P4 C41 H41A 108.7
C42 C41 H41B 108.7
P4 C41 H41B 108.7
H41A C41 H41B 107.6
C41 C42 H42A 109.5
C41 C42 H42B 109.5
H42A C42 H42B 109.5
C41 C42 H42C 109.5
H42A C42 H42C 109.5
H42B C42 H42C 109.5
C44 C43 P4 118.9(4)
C44 C43 H43A 107.6
P4 C43 H43A 107.6
C44 C43 H43B 107.6
P4 C43 H43B 107.6
H43A C43 H43B 107.0
C43 C44 H44A 109.5
C43 C44 H44B 109.5
H44A C44 H44B 109.5
C43 C44 H44C 109.5
H44A C44 H44C 109.5
H44B C44 H44C 109.5
C9 O1 Pd1 116.7(2)
C31 O3 Pd2 117.3(2)
C11 P1 C13 105.15(19)
C11 P1 C15 100.70(18)
C13 P1 C15 100.5(2)
C11 P1 Pd1 113.07(12)
C13 P1 Pd1 124.43(18)
C15 P1 Pd1 109.87(13)
C19 P2 C21 104.70(18)
C19 P2 C17 102.06(17)
C21 P2 C17 105.19(19)
C19 P2 Pd1 113.53(13)
C21 P2 Pd1 111.86(12)
C17 P2 Pd1 118.16(13)
C37 P3 C33 103.16(16)
C37 P3 C35 104.57(17)
C33 P3 C35 104.64(18)
C37 P3 Pd2 115.31(12)
C33 P3 Pd2 114.90(13)
C35 P3 Pd2 113.00(12)
C43 P4 C41 105.07(18)
C43 P4 C39 107.2(2)
C41 P4 C39 101.06(17)
C43 P4 Pd2 118.04(15)
C41 P4 Pd2 114.75(12)
C39 P4 Pd2 109.13(13)
C1 Pd1 O1 175.93(12)
C1 Pd1 P1 92.30(11)
O1 Pd1 P1 85.24(7)
C1 Pd1 P2 88.37(11)
O1 Pd1 P2 93.75(7)
P1 Pd1 P2 174.08(3)
C23 Pd2 O3 175.29(11)
C23 Pd2 P4 91.35(10)
O3 Pd2 P4 87.08(7)
C23 Pd2 P3 88.26(10)
O3 Pd2 P3 92.98(7)
P4 Pd2 P3 175.81(3)

loop_
_geom_bond_atom_site_label_1
_geom_bond_atom_site_label_2
_geom_bond_distance
C1 C8 1.338(5)
C1 C2 1.490(5)
C1 Pd1 2.008(3)
C2 C3 1.395(5)
C2 C7 1.401(5)
C3 C4 1.390(6)
C3 H3 0.9500
C4 C5 1.372(7)
C4 H4 0.9500
C5 C6 1.369(8)
C5 H5 0.9500
C6 C7 1.381(7)
C6 H6 0.9500
C7 H7 0.9500
C8 H8A 0.9500
C8 H8B 0.9500
C9 O2 1.225(4)
C9 O1 1.280(4)
C9 C10 1.523(5)
C10 H10A 0.9800
C10 H10B 0.9800
C10 H10C 0.9800
C11 C12 1.514(5)
C11 P1 1.823(4)
C11 H11A 0.9900
C11 H11B 0.9900
C12 H12A 0.9800
C12 H12B 0.9800
C12 H12C 0.9800
C13 C14 1.413(7)
C13 P1 1.834(4)
C13 H13A 0.9900
C13 H13B 0.9900
C14 H14A 0.9800
C14 H14B 0.9800
C14 H14C 0.9800
C15 C16 1.518(6)
C15 P1 1.843(4)
C15 H15A 0.9900
C15 H15B 0.9900
C16 H16A 0.9800
C16 H16B 0.9800
C16 H16C 0.9800
C17 C18 1.522(5)
C17 P2 1.833(4)
C17 H17A 0.9900
C17 H17B 0.9900
C18 H18A 0.9800
C18 H18B 0.9800
C18 H18C 0.9800
C19 C20 1.524(5)
C19 P2 1.824(4)
C19 H19A 0.9900
C19 H19B 0.9900
C20 H20A 0.9800
C20 H20B 0.9800
C20 H20C 0.9800
C21 C22 1.516(5)
C21 P2 1.828(4)
C21 H21A 0.9900
C21 H21B 0.9900
C22 H22A 0.9800
C22 H22B 0.9800
C22 H22C 0.9800
C23 C30 1.341(5)
C23 C24 1.497(5)
C23 Pd2 2.011(3)
C24 C29 1.388(5)
C24 C25 1.407(5)
C25 C26 1.369(7)
C25 H25 0.9500
C26 C27 1.384(8)
C26 H26 0.9500
C27 C28 1.383(7)
C27 H27 0.9500
C28 C29 1.384(6)
C28 H28 0.9500
C29 H29 0.9500
C30 H30A 0.9500
C30 H30B 0.9500
C31 O4 1.228(4)
C31 O3 1.273(4)
C31 C32 1.516(5)
C32 H32A 0.9800
C32 H32B 0.9800
C32 H32C 0.9800
C33 C34 1.519(5)
C33 P3 1.829(3)
C33 H33A 0.9900
C33 H33B 0.9900
C34 H34A 0.9800
C34 H34B 0.9800
C34 H34C 0.9800
C35 C36 1.525(5)
C35 P3 1.836(4)
C35 H35A 0.9900
C35 H35B 0.9900
C36 H36A 0.9800
C36 H36B 0.9800
C36 H36C 0.9800
C37 C38 1.534(5)
C37 P3 1.823(3)
C37 H37A 0.9900
C37 H37B 0.9900
C38 H38A 0.9800
C38 H38B 0.9800
C38 H38C 0.9800
C39 C40 1.534(5)
C39 P4 1.829(4)
C39 H39A 0.9900
C39 H39B 0.9900
C40 H40A 0.9800
C40 H40B 0.9800
C40 H40C 0.9800
C41 C42 1.506(5)
C41 P4 1.827(3)
C41 H41A 0.9900
C41 H41B 0.9900
C42 H42A 0.9800
C42 H42B 0.9800
C42 H42C 0.9800
C43 C44 1.451(6)
C43 P4 1.827(4)
C43 H43A 0.9900
C43 H43B 0.9900
C44 H44A 0.9800
C44 H44B 0.9800
C44 H44C 0.9800
O1 Pd1 2.122(2)
O3 Pd2 2.122(2)
P1 Pd1 2.3196(9)
P2 Pd1 2.3299(9)
P3 Pd2 2.3244(8)
P4 Pd2 2.3142(9)

loop_
_geom_torsion_atom_site_label_1
_geom_torsion_atom_site_label_2
_geom_torsion_atom_site_label_3
_geom_torsion_atom_site_label_4
_geom_torsion
C8 C1 C2 C3 158.5(4)
Pd1 C1 C2 C3 -19.4(5)
C8 C1 C2 C7 -23.2(6)
Pd1 C1 C2 C7 158.9(3)
C7 C2 C3 C4 1.7(6)
C1 C2 C3 C4 -179.9(4)
C2 C3 C4 C5 -0.9(7)
C3 C4 C5 C6 0.1(8)
C4 C5 C6 C7 -0.1(8)
C5 C6 C7 C2 1.0(8)
C3 C2 C7 C6 -1.8(6)
C1 C2 C7 C6 179.8(4)
C30 C23 C24 C29 -152.9(4)
Pd2 C23 C24 C29 23.9(4)
C30 C23 C24 C25 28.7(5)
Pd2 C23 C24 C25 -154.5(3)
C29 C24 C25 C26 1.2(6)
C23 C24 C25 C26 179.7(4)
C24 C25 C26 C27 0.0(7)
C25 C26 C27 C28 -0.7(7)
C26 C27 C28 C29 0.1(7)
C27 C28 C29 C24 1.2(6)
C25 C24 C29 C28 -1.8(5)
C23 C24 C29 C28 179.7(3)
O2 C9 O1 Pd1 5.8(5)
C10 C9 O1 Pd1 -172.6(2)
O4 C31 O3 Pd2 -8.5(5)
C32 C31 O3 Pd2 169.2(2)
C12 C11 P1 C13 -88.6(3)
C12 C11 P1 C15 167.3(3)
C12 C11 P1 Pd1 50.2(3)
C14 C13 P1 C11 56.7(5)
C14 C13 P1 C15 160.9(5)
C14 C13 P1 Pd1 -76.0(5)
C16 C15 P1 C11 172.0(3)
C16 C15 P1 C13 64.2(4)
C16 C15 P1 Pd1 -68.5(3)
C20 C19 P2 C21 64.6(3)
C20 C19 P2 C17 174.1(3)
C20 C19 P2 Pd1 -57.6(3)
C22 C21 P2 C19 47.9(4)
C22 C21 P2 C17 -59.3(4)
C22 C21 P2 Pd1 171.2(3)
C18 C17 P2 C19 -168.8(3)
C18 C17 P2 C21 -59.8(4)
C18 C17 P2 Pd1 65.9(3)
C38 C37 P3 C33 -179.7(3)
C38 C37 P3 C35 71.0(3)
C38 C37 P3 Pd2 -53.7(3)
C34 C33 P3 C37 -174.9(3)
C34 C33 P3 C35 -65.7(3)
C34 C33 P3 Pd2 58.8(3)
C36 C35 P3 C37 64.6(3)
C36 C35 P3 C33 -43.5(4)
C36 C35 P3 Pd2 -169.2(3)
C44 C43 P4 C41 38.0(5)
C44 C43 P4 C39 -68.9(5)
C44 C43 P4 Pd2 167.4(4)
C42 C41 P4 C43 70.1(4)
C42 C41 P4 C39 -178.5(3)
C42 C41 P4 Pd2 -61.2(3)
C40 C39 P4 C43 -73.7(3)
C40 C39 P4 C41 176.6(3)
C40 C39 P4 Pd2 55.3(3)
C8 C1 Pd1 P1 -74.2(3)
C2 C1 Pd1 P1 103.7(3)
C8 C1 Pd1 P2 99.9(3)
C2 C1 Pd1 P2 -82.2(3)
C9 O1 Pd1 P1 -113.4(2)
C9 O1 Pd1 P2 72.5(2)
C11 P1 Pd1 C1 -129.19(17)
C13 P1 Pd1 C1 0.3(2)
C15 P1 Pd1 C1 119.19(18)
C11 P1 Pd1 O1 54.06(15)
C13 P1 Pd1 O1 -176.4(2)
C15 P1 Pd1 O1 -57.57(16)
C19 P2 Pd1 C1 -54.02(17)
C21 P2 Pd1 C1 -172.24(17)
C17 P2 Pd1 C1 65.42(18)
C19 P2 Pd1 O1 122.50(15)
C21 P2 Pd1 O1 4.28(15)
C17 P2 Pd1 O1 -118.06(16)
C30 C23 Pd2 P4 78.4(3)
C24 C23 Pd2 P4 -98.4(2)
C30 C23 Pd2 P3 -97.4(3)
C24 C23 Pd2 P3 85.8(2)
C31 O3 Pd2 P4 107.9(2)
C31 O3 Pd2 P3 -76.3(2)
C43 P4 Pd2 C23 6.8(2)
C41 P4 Pd2 C23 131.58(16)
C39 P4 Pd2 C23 -115.87(17)
C43 P4 Pd2 O3 -177.6(2)
C41 P4 Pd2 O3 -52.87(14)
C39 P4 Pd2 O3 59.69(15)
C37 P3 Pd2 C23 -66.20(17)
C33 P3 Pd2 C23 53.62(17)
C35 P3 Pd2 C23 173.61(17)
C37 P3 Pd2 O3 118.35(15)
C33 P3 Pd2 O3 -121.84(15)
C35 P3 Pd2 O3 -1.85(15)
